data_7040620
loop_
_publ_author_name
'Zhang, Jin'
'Zhang, Haifeng'
'Chen, Yanmei'
'Zhang, Xiangfei'
'Li, Yahong'
'Liu, Wei'
'Dong, Yaping'

_publ_section_title
;
 A series of dinuclear lanthanide complexes with slow magnetic relaxation
 for Dy2 and Ho2.
;
_journal_issue 41
_journal_name_full 'Dalton transactions (Cambridge, England : 2003)'
_journal_page_first 16463
_journal_page_last 16470
_journal_paper_doi 10.1039/c6dt02962k
_journal_volume 45
_journal_year 2016
_chemical_formula_moiety 'C89 H89 N9 O28 Tb4'
_chemical_formula_sum 'C89 H89 N9 O28 Tb4'
_chemical_formula_weight 2368.42
_chemical_name_systematic
; 
 ? 
;
_space_group_IT_number 2
_symmetry_cell_setting triclinic
_symmetry_space_group_name_Hall '-P 1'
_symmetry_space_group_name_H-M 'P -1'
_atom_sites_solution_hydrogens geom
_atom_sites_solution_primary direct
_atom_sites_solution_secondary difmap
_audit_block_doi 10.5517/ccdc.csd.cc1lsvx4
_audit_creation_method SHELXL-97
_audit_update_record
;
2016-08-31 deposited with the CCDC.
2016-09-13 downloaded from the CCDC.
;
_cell_angle_alpha 90.64(3)
_cell_angle_beta 101.29(3)
_cell_angle_gamma 110.72(3)
_cell_formula_units_Z 1
_cell_length_a 11.733(2)
_cell_length_b 13.274(3)
_cell_length_c 15.549(3)
_cell_measurement_reflns_used 12903
_cell_measurement_temperature 296(2)
_cell_measurement_theta_max 30
_cell_measurement_theta_min 3.01
_cell_volume 2212.6(9)
_computing_cell_refinement 'SAINT (Bruker, 2005)'
_computing_data_collection 'APEX-II (Bruker, 2005)'
_computing_data_reduction 'SAINT (Bruker, 2005)'
_computing_molecular_graphics 'Bruker SHELXTL'
_computing_publication_material 'Bruker SHELXTL'
_computing_structure_refinement 'SHELXL-97 (Sheldrick, 2008)'
_computing_structure_solution 'SHELXS-97 (Sheldrick, 2008)'
_diffrn_ambient_temperature 296(2)
_diffrn_measured_fraction_theta_full 0.974
_diffrn_measured_fraction_theta_max 0.974
_diffrn_measurement_device_type 'Bruker APEXII CCD'
_diffrn_measurement_method '\f and \w scans'
_diffrn_radiation_monochromator graphite
_diffrn_radiation_source 'fine-focus sealed tube'
_diffrn_radiation_type MoK\a
_diffrn_radiation_wavelength 0.71073
_diffrn_reflns_av_R_equivalents 0.0709
_diffrn_reflns_av_unetI/netI 0.1274
_diffrn_reflns_limit_h_max 16
_diffrn_reflns_limit_h_min -16
_diffrn_reflns_limit_k_max 18
_diffrn_reflns_limit_k_min -14
_diffrn_reflns_limit_l_max 21
_diffrn_reflns_limit_l_min -21
_diffrn_reflns_number 25455
_diffrn_reflns_theta_full 30.00
_diffrn_reflns_theta_max 30.00
_diffrn_reflns_theta_min 1.65
_exptl_absorpt_coefficient_mu 3.243
_exptl_absorpt_correction_T_max 0.474
_exptl_absorpt_correction_T_min 0.393
_exptl_absorpt_correction_type multi-scan
_exptl_absorpt_process_details SADABS
_exptl_crystal_colour YELLOW
_exptl_crystal_density_diffrn 1.778
_exptl_crystal_density_meas ?
_exptl_crystal_density_method 'not measured'
_exptl_crystal_description BLOCK
_exptl_crystal_F_000 1170
_exptl_crystal_size_max 0.30
_exptl_crystal_size_mid 0.25
_exptl_crystal_size_min 0.23
_refine_diff_density_max 1.509
_refine_diff_density_min -1.210
_refine_diff_density_rms 0.264
_refine_ls_extinction_method none
_refine_ls_goodness_of_fit_ref 1.160
_refine_ls_hydrogen_treatment mixed
_refine_ls_matrix_type full
_refine_ls_number_parameters 591
_refine_ls_number_reflns 12565
_refine_ls_number_restraints 21
_refine_ls_restrained_S_all 1.159
_refine_ls_R_factor_all 0.1725
_refine_ls_R_factor_gt 0.1050
_refine_ls_shift/su_max 0.002
_refine_ls_shift/su_mean 0.000
_refine_ls_structure_factor_coef Fsqd
_refine_ls_weighting_details 'calc w=1/[\s^2^(Fo^2^)+(0.0827P)^2^+11.1198P] where P=(Fo^2^+2Fc^2^)/3'
_refine_ls_weighting_scheme calc
_refine_ls_wR_factor_gt 0.2090
_refine_ls_wR_factor_ref 0.2552
_reflns_number_gt 7424
_reflns_number_total 12903
_reflns_threshold_expression >2sigma(I)
_cod_data_source_file c6dt02962k2.cif
_cod_data_source_block t
_cod_depositor_comments
;
The following automatic conversions were performed:

'_exptl_crystal_density_meas' value 'not measured' was changed to '?'
- the value is perceived as not measured.

Automatic conversion script
Id: cif_fix_values 4268 2015-11-12 08:31:59Z antanas 

 Adding full bibliography for 7040616--7040622.cif.
;
_cod_database_code 7040620

loop_
_symmetry_equiv_pos_as_xyz
'x, y, z'
'-x, -y, -z'

loop_
_atom_site_label
_atom_site_type_symbol
_atom_site_fract_x
_atom_site_fract_y
_atom_site_fract_z
_atom_site_U_iso_or_equiv
_atom_site_adp_type
_atom_site_occupancy
_atom_site_symmetry_multiplicity
_atom_site_calc_flag
_atom_site_refinement_flags
_atom_site_disorder_assembly
_atom_site_disorder_group
Tb1 Tb 0.68105(5) 0.36978(4) 0.29568(3) 0.04159(13) Uani 1 1 d . A -1
N1 N 0.6225(7) 0.3146(6) 0.4350(5) 0.041(2) Uani 1 1 d . A -1
C1 C 0.7045(10) 0.1439(8) 0.3715(7) 0.046(3) Uani 1 1 d . A -1
O1 O 0.6928(8) 0.2087(6) 0.3118(5) 0.069(2) Uani 1 1 d . A -1
Tb2 Tb 0.75417(4) 0.67123(4) 0.27489(3) 0.03900(13) Uani 1 1 d . A -1
O2 O 0.7079(6) 0.5328(5) 0.3682(4) 0.0416(17) Uani 1 1 d . A -1
N2 N 0.7150(8) 0.7168(6) 0.1236(6) 0.044(2) Uani 1 1 d . A -1
C2 C 0.6716(9) 0.1482(7) 0.4520(7) 0.043(3) Uani 1 1 d . A -1
N3 N 0.4318(10) 0.2772(8) 0.1892(6) 0.059(3) Uani 1 1 d . A -1
O3 O 0.8773(6) 0.7250(6) 0.4309(5) 0.052(2) Uani 1 1 d . A -1
C3 C 0.6772(9) 0.0675(9) 0.5142(7) 0.049(3) Uani 1 1 d . A -1
N4 N 0.5309(8) 0.6984(8) 0.2997(6) 0.052(2) Uani 1 1 d . A -1
O4 O 0.8666(7) 0.8414(6) 0.2712(5) 0.058(2) Uani 1 1 d . A -1
C4 C 0.6422(10) 0.0648(9) 0.5963(8) 0.051(3) Uani 1 1 d . A -1
H4 H 0.6141 0.1174 0.6138 0.062 Uiso 1 1 calc R A -1
O5 O 0.6969(6) 0.5044(5) 0.1972(4) 0.0362(15) Uani 1 1 d . A -1
C5 C 0.6491(12) -0.0144(10) 0.6504(9) 0.069(4) Uani 1 1 d . A -1
H5 H 0.6301 -0.0133 0.7057 0.083 Uiso 1 1 calc R A -1
O6 O 0.7981(7) 0.3621(7) 0.1778(6) 0.065(2) Uani 1 1 d . A -1
C6 C 0.6860(11) -0.0994(9) 0.6214(10) 0.072(4) Uani 1 1 d . A -1
H6 H 0.6865 -0.1559 0.6561 0.087 Uiso 1 1 calc R A -1
C7 C 0.7196(12) -0.0954(9) 0.5435(10) 0.067(4) Uani 1 1 d . A -1
H7 H 0.7458 -0.1494 0.5261 0.080 Uiso 1 1 calc R A -1
O7 O 0.9044(10) 0.4450(10) 0.3575(10) 0.145(3) Uani 1 1 d U A -1
H7A H 0.9383 0.4387 0.3154 0.24(13) Uiso 1 1 d R A -1
O8 O 0.4568(7) 0.3341(7) 0.2625(5) 0.064(2) Uani 1 1 d . A -1
C8 C 0.7175(10) -0.0161(7) 0.4882(8) 0.051(3) Uani 1 1 d . A -1
O9 O 0.5217(8) 0.2639(6) 0.1652(6) 0.067(3) Uani 1 1 d . A -1
C9 C 0.7571(11) -0.0122(9) 0.4096(8) 0.058(3) Uani 1 1 d . A -1
H9 H 0.7907 -0.0625 0.3957 0.069 Uiso 1 1 calc R A -1
C10 C 0.7486(10) 0.0630(8) 0.3516(8) 0.055(3) Uani 1 1 d . A -1
H10 H 0.7724 0.0604 0.2982 0.066 Uiso 1 1 calc R A -1
O10 O 0.3244(9) 0.2394(9) 0.1457(7) 0.100(4) Uani 1 1 d . A -1
C11 C 0.6236(9) 0.2309(8) 0.4755(7) 0.044(2) Uani 1 1 d . A -1
H11 H 0.5900 0.2215 0.5256 0.052 Uiso 1 1 calc R A -1
O11 O 0.9501(7) 0.6511(7) 0.2772(7) 0.078(3) Uani 1 1 d . A -1
H11A H 0.9514 0.5927 0.2983 0.093 Uiso 1 1 d R A -1
O12 O 0.6296(7) 0.7341(6) 0.3542(5) 0.062(2) Uani 1 1 d . A -1
C12 C 0.5658(9) 0.3842(7) 0.4733(7) 0.044(2) Uani 1 1 d . A -1
H12A H 0.5236 0.3481 0.5183 0.053 Uiso 1 1 calc R A -1
H12B H 0.5051 0.3980 0.4277 0.053 Uiso 1 1 calc R A -1
O13 O 0.5291(8) 0.6385(8) 0.2362(5) 0.070(3) Uani 1 1 d . A -1
C13 C 0.6675(9) 0.4883(8) 0.5123(7) 0.041(2) Uani 1 1 d . A -1
C14 C 0.7305(9) 0.5595(8) 0.4575(6) 0.041(2) Uani 1 1 d . A -1
O14 O 0.4345(8) 0.7144(8) 0.3071(7) 0.083(3) Uani 1 1 d . A -1
C15 C 0.8246(8) 0.6580(7) 0.4928(6) 0.034(2) Uani 1 1 d . A -1
C16 C 0.8538(11) 0.6852(9) 0.5826(8) 0.059(3) Uani 1 1 d . A -1
H16 H 0.9158 0.7509 0.6065 0.071 Uiso 1 1 calc R A -1
C17 C 0.7917(13) 0.6157(10) 0.6361(8) 0.070(4) Uani 1 1 d . A -1
H17 H 0.8122 0.6335 0.6966 0.084 Uiso 1 1 calc R A -1
C18 C 0.6992(12) 0.5198(10) 0.6012(7) 0.059(3) Uani 1 1 d . A -1
H18 H 0.6562 0.4744 0.6387 0.070 Uiso 1 1 calc R A -1
C19 C 0.9900(11) 0.8175(9) 0.4625(8) 0.061(4) Uani 1 1 d . A -1
H19A H 1.0162 0.8181 0.5250 0.092 Uiso 1 1 calc R A -1
H19B H 0.9745 0.8825 0.4490 0.092 Uiso 1 1 calc R A -1
H19C H 1.0543 0.8135 0.4343 0.092 Uiso 1 1 calc R A -1
C20 C 0.8972(9) 0.9183(8) 0.2204(7) 0.043(3) Uani 1 1 d . A -1
C21 C 0.8458(9) 0.9122(7) 0.1305(7) 0.041(2) Uani 1 1 d . A -1
C22 C 0.8845(9) 1.0039(9) 0.0819(8) 0.049(3) Uani 1 1 d . A -1
C23 C 0.8301(10) 1.0056(9) -0.0075(8) 0.057(3) Uani 1 1 d . A -1
H23 H 0.7624 0.9454 -0.0354 0.069 Uiso 1 1 calc R A -1
C24 C 0.8735(13) 1.0927(11) -0.0545(9) 0.072(4) Uani 1 1 d . A -1
H24 H 0.8360 1.0892 -0.1135 0.087 Uiso 1 1 calc R A -1
C25 C 0.9714(11) 1.1853(10) -0.0164(9) 0.065(3) Uani 1 1 d . A -1
H25 H 0.9984 1.2454 -0.0477 0.078 Uiso 1 1 calc R A -1
C26 C 1.0258(11) 1.1848(9) 0.0674(10) 0.065(4) Uani 1 1 d . A -1
H26 H 1.0946 1.2454 0.0931 0.078 Uiso 1 1 calc R A -1
C27 C 0.9851(10) 1.0980(8) 0.1192(8) 0.050(3) Uani 1 1 d . A -1
C28 C 1.0403(12) 1.1019(9) 0.2061(8) 0.063(4) Uani 1 1 d . A -1
H28 H 1.1076 1.1637 0.2316 0.075 Uiso 1 1 calc R A -1
C29 C 1.0000(12) 1.0186(9) 0.2561(8) 0.062(4) Uani 1 1 d . A -1
H29 H 1.0393 1.0259 0.3151 0.074 Uiso 1 1 calc R A -1
C30 C 0.7559(9) 0.8088(9) 0.0890(8) 0.049(3) Uani 1 1 d . A -1
H30 H 0.7225 0.8077 0.0295 0.059 Uiso 1 1 calc R A -1
C31 C 0.6243(10) 0.6237(8) 0.0584(7) 0.049(3) Uani 1 1 d . A -1
H31A H 0.5502 0.5865 0.0809 0.059 Uiso 1 1 calc R A -1
H31B H 0.5995 0.6502 0.0026 0.059 Uiso 1 1 calc R A -1
C32 C 0.6924(11) 0.5481(9) 0.0468(6) 0.050(3) Uani 1 1 d . A -1
C33 C 0.7205(10) 0.4893(9) 0.1172(7) 0.048(3) Uani 1 1 d . A -1
C34 C 0.7794(11) 0.4165(9) 0.1028(8) 0.055(3) Uani 1 1 d . A -1
C35 C 0.8124(13) 0.4022(11) 0.0267(9) 0.081(4) Uani 1 1 d . A -1
H35 H 0.8550 0.3561 0.0209 0.097 Uiso 1 1 calc R A -1
C36 C 0.7807(16) 0.4587(12) -0.0426(9) 0.094(5) Uani 1 1 d . A -1
H36 H 0.7980 0.4469 -0.0969 0.113 Uiso 1 1 calc R A -1
C37 C 0.7236(13) 0.5327(10) -0.0329(8) 0.071(4) Uani 1 1 d . A -1
H37 H 0.7063 0.5719 -0.0797 0.085 Uiso 1 1 calc R A -1
C38 C 0.8658(13) 0.2958(11) 0.1712(10) 0.083(5) Uani 1 1 d . A -1
H38A H 0.8210 0.2402 0.1240 0.125 Uiso 1 1 calc R A -1
H38B H 0.8775 0.2633 0.2255 0.125 Uiso 1 1 calc R A -1
H38C H 0.9456 0.3382 0.1597 0.125 Uiso 1 1 calc R A -1
C39 C 1.0708(17) 0.7181(16) 0.2689(16) 0.140(9) Uani 1 1 d . A -1
H39A H 1.0645 0.7815 0.2408 0.168 Uiso 1 1 calc R A -1
H39B H 1.1223 0.7428 0.3275 0.168 Uiso 1 1 calc R A -1
C40 C 1.1312(19) 0.673(2) 0.2222(16) 0.164(10) Uani 1 1 d . A -1
H40A H 1.2094 0.7263 0.2173 0.246 Uiso 1 1 calc R A -1
H40B H 1.0804 0.6457 0.1645 0.246 Uiso 1 1 calc R A -1
H40C H 1.1459 0.6142 0.2523 0.246 Uiso 1 1 calc R A -1
N5 N 0.5382(12) 0.0153(8) 0.1584(6) 0.060(4) Uani 0.50 1 d PG B -1
C43 C 0.5301(14) 0.0322(9) 0.0698(7) 0.060(4) Uani 0.50 1 d PGU B -1
H43 H 0.5544 0.1023 0.0526 0.072 Uiso 0.50 1 calc PR B -1
C44 C 0.4856(16) -0.0555(11) 0.0068(6) 0.059(5) Uani 0.50 1 d PGU B -1
H44A H 0.4802 -0.0441 -0.0526 0.071 Uiso 0.50 1 calc PR B -1
C45 C 0.4493(15) -0.1602(9) 0.0324(8) 0.061(5) Uani 0.50 1 d PGU B -1
H45 H 0.4195 -0.2188 -0.0097 0.074 Uiso 0.50 1 calc PR B -1
C46 C 0.4573(14) -0.1771(8) 0.1211(9) 0.054(5) Uani 0.50 1 d PGU B -1
H46 H 0.4330 -0.2472 0.1383 0.064 Uiso 0.50 1 calc PR B -1
C47 C 0.5018(13) -0.0894(9) 0.1841(7) 0.043(5) Uani 0.50 1 d PG B -1
H47 H 0.5072 -0.1008 0.2435 0.051 Uiso 0.50 1 calc PR B -1
C42 C 1.0507(15) 0.5562(16) 0.4492(15) 0.153(4) Uani 1 1 d . A -1
H42A H 1.0968 0.5701 0.5091 0.229 Uiso 1 1 calc R A -1
H42B H 1.0182 0.6124 0.4349 0.229 Uiso 1 1 calc R A -1
H42C H 1.1047 0.5545 0.4106 0.229 Uiso 1 1 calc R A -1
C41 C 0.9341(16) 0.4385(17) 0.4372(16) 0.153(4) Uani 1 1 d U A -1
H41A H 0.9611 0.3783 0.4511 0.183 Uiso 1 1 calc R A -1
H41B H 0.8704 0.4382 0.4687 0.183 Uiso 1 1 calc R A -1

loop_
_atom_site_aniso_label
_atom_site_aniso_U_11
_atom_site_aniso_U_22
_atom_site_aniso_U_33
_atom_site_aniso_U_23
_atom_site_aniso_U_13
_atom_site_aniso_U_12
Tb1 0.0502(3) 0.0384(2) 0.0391(3) -0.00102(19) 0.0090(2) 0.0201(2)
N1 0.035(4) 0.045(4) 0.044(5) -0.003(4) 0.003(4) 0.019(3)
C1 0.051(5) 0.044(5) 0.040(5) -0.001(4) -0.003(5) 0.020(4)
O1 0.115(6) 0.069(4) 0.052(5) 0.009(4) 0.026(4) 0.064(4)
Tb2 0.0392(2) 0.0373(2) 0.0391(3) 0.00032(19) 0.0106(2) 0.01121(18)
O2 0.049(4) 0.044(3) 0.033(3) -0.005(3) 0.006(3) 0.019(3)
N2 0.043(4) 0.033(4) 0.049(5) 0.000(4) 0.009(4) 0.005(3)
C2 0.045(5) 0.031(4) 0.058(6) 0.000(4) 0.014(5) 0.016(4)
N3 0.062(6) 0.061(6) 0.043(5) 0.009(4) 0.006(5) 0.014(5)
O3 0.040(4) 0.052(4) 0.047(4) -0.007(3) 0.000(3) 0.002(3)
C3 0.042(5) 0.049(6) 0.050(6) -0.007(5) 0.004(5) 0.014(4)
N4 0.041(4) 0.071(6) 0.056(5) 0.021(5) 0.013(4) 0.029(4)
O4 0.063(5) 0.043(4) 0.044(4) 0.001(3) 0.003(4) -0.005(4)
C4 0.049(5) 0.047(5) 0.067(7) 0.010(5) 0.023(5) 0.022(4)
O5 0.042(3) 0.035(3) 0.033(3) 0.004(3) 0.009(3) 0.015(3)
C5 0.071(8) 0.070(8) 0.061(7) 0.032(6) 0.016(6) 0.018(6)
O6 0.069(4) 0.076(5) 0.071(5) -0.011(4) 0.024(4) 0.045(4)
C6 0.051(6) 0.039(6) 0.111(11) 0.024(7) -0.007(7) 0.010(5)
C7 0.068(7) 0.043(6) 0.085(10) 0.013(6) 0.003(7) 0.020(5)
O7 0.089(5) 0.172(7) 0.180(7) -0.074(6) -0.040(6) 0.096(5)
O8 0.050(4) 0.094(6) 0.047(5) -0.002(4) 0.005(4) 0.029(4)
C8 0.061(6) 0.022(4) 0.067(7) 0.013(4) 0.010(6) 0.012(4)
O9 0.076(5) 0.055(5) 0.061(5) -0.010(4) 0.004(5) 0.021(4)
C9 0.061(6) 0.040(5) 0.072(8) -0.006(5) 0.004(6) 0.023(5)
C10 0.063(6) 0.045(6) 0.063(7) -0.012(5) 0.020(6) 0.022(5)
O10 0.056(6) 0.119(8) 0.091(8) -0.007(7) -0.013(6) 0.005(6)
C11 0.049(5) 0.042(5) 0.046(5) -0.014(4) 0.009(5) 0.024(4)
O11 0.050(4) 0.078(6) 0.111(8) 0.006(5) 0.022(5) 0.027(4)
O12 0.071(5) 0.056(4) 0.064(5) -0.017(4) 0.012(4) 0.031(4)
C12 0.059(5) 0.033(4) 0.050(6) 0.001(4) 0.020(5) 0.025(4)
O13 0.060(5) 0.100(7) 0.051(5) -0.003(5) 0.015(4) 0.029(5)
C13 0.049(5) 0.041(5) 0.042(5) 0.010(4) 0.020(4) 0.023(4)
C14 0.049(5) 0.046(5) 0.037(5) 0.010(4) 0.013(4) 0.026(4)
O14 0.066(4) 0.113(7) 0.104(7) 0.047(5) 0.050(5) 0.055(5)
C15 0.038(4) 0.042(5) 0.032(4) 0.006(4) 0.011(4) 0.024(3)
C16 0.074(7) 0.041(5) 0.053(7) -0.009(5) -0.015(6) 0.025(5)
C17 0.113(10) 0.053(7) 0.040(6) 0.000(5) 0.017(7) 0.025(7)
C18 0.086(8) 0.062(7) 0.038(6) 0.001(5) 0.022(6) 0.033(6)
C19 0.054(7) 0.057(7) 0.051(7) 0.000(6) -0.006(6) 0.003(5)
C20 0.042(5) 0.048(5) 0.037(5) 0.006(4) 0.009(4) 0.013(4)
C21 0.042(5) 0.032(5) 0.049(6) 0.000(4) 0.015(4) 0.010(4)
C22 0.042(5) 0.045(5) 0.061(7) 0.003(5) 0.015(5) 0.015(4)
C23 0.052(6) 0.053(6) 0.071(8) 0.010(6) 0.012(6) 0.025(5)
C24 0.094(9) 0.081(8) 0.061(8) 0.023(6) 0.034(7) 0.046(7)
C25 0.068(6) 0.069(7) 0.081(9) 0.019(6) 0.030(6) 0.044(6)
C26 0.066(7) 0.041(6) 0.098(10) 0.021(6) 0.043(7) 0.018(5)
C27 0.046(5) 0.038(5) 0.069(7) 0.012(5) 0.019(5) 0.016(4)
C28 0.075(8) 0.043(6) 0.065(8) -0.003(6) 0.024(7) 0.011(6)
C29 0.069(8) 0.045(6) 0.052(7) 0.003(5) 0.003(6) 0.003(6)
C30 0.047(5) 0.058(6) 0.048(6) 0.006(5) 0.017(5) 0.023(5)
C31 0.054(6) 0.047(6) 0.038(5) -0.002(4) 0.007(5) 0.009(5)
C32 0.060(6) 0.051(6) 0.025(5) -0.002(4) 0.007(5) 0.005(5)
C33 0.049(5) 0.049(6) 0.038(5) -0.007(4) 0.023(4) 0.003(5)
C34 0.062(6) 0.045(6) 0.063(7) 0.012(5) 0.019(6) 0.022(5)
C35 0.111(9) 0.083(9) 0.078(8) 0.009(7) 0.063(7) 0.048(7)
C36 0.150(13) 0.085(10) 0.051(7) -0.010(7) 0.046(8) 0.035(10)
C37 0.097(10) 0.051(7) 0.054(7) 0.012(6) 0.034(7) 0.004(7)
C38 0.099(9) 0.071(8) 0.098(11) 0.015(8) 0.048(9) 0.038(7)
C39 0.100(12) 0.110(15) 0.22(2) 0.002(15) 0.086(14) 0.020(11)
C40 0.143(15) 0.22(2) 0.19(2) 0.021(19) 0.076(16) 0.106(16)
N5 0.076(7) 0.056(6) 0.037(6) 0.006(5) -0.006(6) 0.022(6)
C43 0.076(7) 0.056(6) 0.037(6) 0.006(5) -0.006(6) 0.022(6)
C44 0.073(8) 0.057(7) 0.035(7) 0.007(6) -0.010(7) 0.020(7)
C45 0.064(8) 0.046(7) 0.065(7) 0.009(7) -0.001(8) 0.018(7)
C46 0.060(8) 0.034(7) 0.062(8) 0.018(7) 0.001(8) 0.016(7)
C47 0.068(11) 0.056(11) 0.019(8) 0.020(7) 0.019(8) 0.035(9)
C42 0.097(6) 0.181(8) 0.186(8) -0.067(8) -0.036(7) 0.095(5)
C41 0.097(6) 0.181(8) 0.186(8) -0.067(8) -0.036(7) 0.095(5)

loop_
_atom_type_symbol
_atom_type_description
_atom_type_scat_dispersion_real
_atom_type_scat_dispersion_imag
_atom_type_scat_source
C C 0.0033 0.0016 'International Tables Vol C Tables 4.2.6.8 and 6.1.1.4'
H H 0.0000 0.0000 'International Tables Vol C Tables 4.2.6.8 and 6.1.1.4'
N N 0.0061 0.0033 'International Tables Vol C Tables 4.2.6.8 and 6.1.1.4'
O O 0.0106 0.0060 'International Tables Vol C Tables 4.2.6.8 and 6.1.1.4'
Tb Tb -0.1723 4.1537 'International Tables Vol C Tables 4.2.6.8 and 6.1.1.4'

loop_
_geom_angle_atom_site_label_1
_geom_angle_atom_site_label_2
_geom_angle_atom_site_label_3
_geom_angle
O1 Tb1 O2 145.1(3)
O1 Tb1 O5 143.0(3)
O2 Tb1 O5 69.3(2)
O1 Tb1 O7 87.1(4)
O2 Tb1 O7 76.9(3)
O5 Tb1 O7 91.8(4)
O1 Tb1 N1 73.2(3)
O2 Tb1 N1 77.5(3)
O5 Tb1 N1 143.6(3)
O7 Tb1 N1 95.1(4)
O1 Tb1 O8 104.1(3)
O2 Tb1 O8 87.3(3)
O5 Tb1 O8 86.2(3)
O7 Tb1 O8 163.8(4)
N1 Tb1 O8 77.5(3)
O1 Tb1 O9 79.5(3)
O2 Tb1 O9 130.2(3)
O5 Tb1 O9 79.6(2)
O7 Tb1 O9 143.4(4)
N1 Tb1 O9 113.0(3)
O8 Tb1 O9 51.9(3)
O1 Tb1 O6 80.3(3)
O2 Tb1 O6 121.4(3)
O5 Tb1 O6 64.6(3)
O7 Tb1 O6 70.5(4)
N1 Tb1 O6 150.5(3)
O8 Tb1 O6 122.4(3)
O9 Tb1 O6 73.7(3)
O1 Tb1 N3 91.7(3)
O2 Tb1 N3 109.8(3)
O5 Tb1 N3 82.2(2)
O7 Tb1 N3 168.4(4)
N1 Tb1 N3 95.7(3)
O8 Tb1 N3 26.3(3)
O9 Tb1 N3 25.6(3)
O6 Tb1 N3 97.9(3)
O1 Tb1 Tb2 164.8(2)
O2 Tb1 Tb2 34.97(17)
O5 Tb1 Tb2 34.93(15)
O7 Tb1 Tb2 78.3(3)
N1 Tb1 Tb2 112.28(19)
O8 Tb1 Tb2 91.1(2)
O9 Tb1 Tb2 109.6(2)
O6 Tb1 Tb2 90.4(2)
N3 Tb1 Tb2 101.6(2)
C11 N1 C12 116.2(9)
C11 N1 Tb1 129.8(7)
C12 N1 Tb1 113.7(6)
O1 C1 C2 123.4(10)
O1 C1 C10 117.6(11)
C2 C1 C10 119.0(10)
C1 O1 Tb1 141.4(7)
O4 Tb2 O5 140.6(3)
O4 Tb2 O2 143.2(2)
O5 Tb2 O2 69.5(2)
O4 Tb2 O11 82.0(3)
O5 Tb2 O11 76.7(3)
O2 Tb2 O11 89.0(3)
O4 Tb2 O12 86.7(3)
O5 Tb2 O12 127.7(2)
O2 Tb2 O12 81.7(3)
O11 Tb2 O12 147.1(3)
O4 Tb2 N2 72.0(3)
O5 Tb2 N2 78.5(2)
O2 Tb2 N2 144.8(2)
O11 Tb2 N2 97.7(3)
O12 Tb2 N2 108.0(3)
O4 Tb2 O13 111.5(3)
O5 Tb2 O13 84.3(3)
O2 Tb2 O13 87.6(3)
O11 Tb2 O13 160.6(3)
O12 Tb2 O13 50.8(3)
N2 Tb2 O13 74.7(3)
O4 Tb2 O3 77.2(3)
O5 Tb2 O3 126.2(2)
O2 Tb2 O3 66.0(2)
O11 Tb2 O3 73.9(3)
O12 Tb2 O3 73.6(3)
N2 Tb2 O3 148.9(2)
O13 Tb2 O3 121.6(3)
O4 Tb2 N4 98.1(3)
O5 Tb2 N4 107.7(2)
O2 Tb2 N4 85.9(3)
O11 Tb2 N4 171.6(3)
O12 Tb2 N4 25.1(2)
N2 Tb2 N4 90.3(3)
O13 Tb2 N4 25.8(3)
O3 Tb2 N4 97.9(3)
O4 Tb2 Tb1 158.2(2)
O5 Tb2 Tb1 35.41(16)
O2 Tb2 Tb1 34.75(16)
O11 Tb2 Tb1 76.5(2)
O12 Tb2 Tb1 109.9(2)
N2 Tb2 Tb1 113.68(19)
O13 Tb2 Tb1 90.1(2)
O3 Tb2 Tb1 93.74(18)
N4 Tb2 Tb1 102.80(19)
C14 O2 Tb1 128.4(6)
C14 O2 Tb2 118.9(6)
Tb1 O2 Tb2 110.3(3)
C30 N2 C31 114.2(9)
C30 N2 Tb2 131.0(7)
C31 N2 Tb2 114.8(6)
C1 C2 C3 121.1(10)
C1 C2 C11 121.0(10)
C3 C2 C11 117.9(10)
O10 N3 O9 122.9(11)
O10 N3 O8 120.4(12)
O9 N3 O8 116.7(9)
O10 N3 Tb1 178.0(10)
O9 N3 Tb1 59.1(5)
O8 N3 Tb1 57.6(5)
C15 O3 C19 118.0(8)
C15 O3 Tb2 114.4(5)
C19 O3 Tb2 127.5(7)
C4 C3 C8 118.3(11)
C4 C3 C2 124.5(11)
C8 C3 C2 117.2(10)
O12 N4 O14 123.7(10)
O12 N4 O13 115.8(9)
O14 N4 O13 120.4(9)
O12 N4 Tb2 57.2(5)
O14 N4 Tb2 176.5(8)
O13 N4 Tb2 59.1(5)
C20 O4 Tb2 144.4(6)
C5 C4 C3 120.8(12)
C5 C4 H4 119.6
C3 C4 H4 119.6
C33 O5 Tb2 125.0(6)
C33 O5 Tb1 119.9(6)
Tb2 O5 Tb1 109.7(3)
C4 C5 C6 119.7(13)
C4 C5 H5 120.2
C6 C5 H5 120.2
C38 O6 C34 114.1(10)
C38 O6 Tb1 127.2(8)
C34 O6 Tb1 117.9(7)
C7 C6 C5 118.8(12)
C7 C6 H6 120.6
C5 C6 H6 120.6
C6 C7 C8 123.5(13)
C6 C7 H7 118.2
C8 C7 H7 118.2
C41 O7 Tb1 114.9(13)
C41 O7 H7A 131.7
Tb1 O7 H7A 105.0
N3 O8 Tb1 96.2(7)
C7 C8 C9 122.0(12)
C7 C8 C3 118.8(12)
C9 C8 C3 119.1(10)
N3 O9 Tb1 95.3(6)
C10 C9 C8 122.4(11)
C10 C9 H9 118.8
C8 C9 H9 118.8
C9 C10 C1 120.9(12)
C9 C10 H10 119.5
C1 C10 H10 119.5
N1 C11 C2 127.8(10)
N1 C11 H11 116.1
C2 C11 H11 116.1
C39 O11 Tb2 136.8(11)
C39 O11 H11A 110.6
Tb2 O11 H11A 111.3
N4 O12 Tb2 97.7(6)
N1 C12 C13 108.4(8)
N1 C12 H12A 110.0
C13 C12 H12A 110.0
N1 C12 H12B 110.0
C13 C12 H12B 110.0
H12A C12 H12B 108.4
N4 O13 Tb2 95.1(6)
C18 C13 C14 117.7(9)
C18 C13 C12 122.6(10)
C14 C13 C12 119.7(9)
O2 C14 C13 121.5(8)
O2 C14 C15 118.0(9)
C13 C14 C15 120.4(9)
C16 C15 C14 119.6(9)
C16 C15 O3 125.1(9)
C14 C15 O3 115.2(8)
C17 C16 C15 119.9(10)
C17 C16 H16 120.1
C15 C16 H16 120.1
C16 C17 C18 120.3(11)
C16 C17 H17 119.8
C18 C17 H17 119.8
C17 C18 C13 122.1(11)
C17 C18 H18 119.0
C13 C18 H18 119.0
O3 C19 H19A 109.5
O3 C19 H19B 109.5
H19A C19 H19B 109.5
O3 C19 H19C 109.5
H19A C19 H19C 109.5
H19B C19 H19C 109.5
O4 C20 C21 125.7(9)
O4 C20 C29 118.7(9)
C21 C20 C29 115.4(10)
C20 C21 C22 120.6(9)
C20 C21 C30 117.6(9)
C22 C21 C30 121.8(10)
C27 C22 C23 115.3(10)
C27 C22 C21 121.2(10)
C23 C22 C21 123.4(9)
C24 C23 C22 122.4(11)
C24 C23 H23 118.8
C22 C23 H23 118.8
C23 C24 C25 121.6(13)
C23 C24 H24 119.2
C25 C24 H24 119.2
C26 C25 C24 117.1(13)
C26 C25 H25 121.5
C24 C25 H25 121.5
C25 C26 C27 123.9(11)
C25 C26 H26 118.1
C27 C26 H26 118.1
C28 C27 C22 118.0(11)
C28 C27 C26 122.3(10)
C22 C27 C26 119.7(11)
C29 C28 C27 122.2(10)
C29 C28 H28 118.9
C27 C28 H28 118.9
C28 C29 C20 122.2(11)
C28 C29 H29 118.9
C20 C29 H29 118.9
N2 C30 C21 129.1(10)
N2 C30 H30 115.5
C21 C30 H30 115.5
C32 C31 N2 106.4(8)
C32 C31 H31A 110.4
N2 C31 H31A 110.4
C32 C31 H31B 110.4
N2 C31 H31B 110.4
H31A C31 H31B 108.6
C37 C32 C33 119.4(12)
C37 C32 C31 121.4(11)
C33 C32 C31 119.1(10)
O5 C33 C32 121.7(11)
O5 C33 C34 120.7(11)
C32 C33 C34 117.5(10)
C35 C34 O6 125.3(12)
C35 C34 C33 123.9(12)
O6 C34 C33 110.9(10)
C34 C35 C36 117.6(14)
C34 C35 H35 121.2
C36 C35 H35 121.2
C35 C36 C37 121.6(13)
C35 C36 H36 119.2
C37 C36 H36 119.2
C32 C37 C36 119.9(13)
C32 C37 H37 120.1
C36 C37 H37 120.1
C40 C39 O11 116.5(17)
C40 C39 H39A 108.2
O11 C39 H39A 108.2
C40 C39 H39B 108.2
O11 C39 H39B 108.2
H39A C39 H39B 107.3
C39 C40 H40A 109.5
C39 C40 H40B 109.5
H40A C40 H40B 109.5
C39 C40 H40C 109.5
H40A C40 H40C 109.5
H40B C40 H40C 109.5
C43 N5 C47 120.0
C44 C43 N5 120.0
C44 C43 H43 120.0
N5 C43 H43 120.0
C43 C44 C45 120.0
C43 C44 H44A 120.0
C45 C44 H44A 120.0
C44 C45 C46 120.0
C44 C45 H45 120.0
C46 C45 H45 120.0
C47 C46 C45 120.0
C47 C46 H46 120.0
C45 C46 H46 120.0
C46 C47 N5 120.0
C46 C47 H47 120.0
N5 C47 H47 120.0
C41 C42 H42A 109.5
C41 C42 H42B 109.5
H42A C42 H42B 109.5
C41 C42 H42C 109.5
H42A C42 H42C 109.5
H42B C42 H42C 109.5
O7 C41 C42 91.6(19)
O7 C41 H41A 113.4
C42 C41 H41A 113.4
O7 C41 H41B 113.4
C42 C41 H41B 113.4
H41A C41 H41B 110.7

loop_
_geom_bond_atom_site_label_1
_geom_bond_atom_site_label_2
_geom_bond_distance
Tb1 O1 2.204(8)
Tb1 O2 2.319(6)
Tb1 O5 2.348(6)
Tb1 O7 2.435(10)
Tb1 N1 2.443(9)
Tb1 O8 2.448(8)
Tb1 O9 2.486(8)
Tb1 O6 2.517(8)
Tb1 N3 2.884(10)
Tb1 Tb2 3.8157(11)
N1 C11 1.285(13)
N1 C12 1.492(12)
C1 O1 1.294(13)
C1 C2 1.387(15)
C1 C10 1.402(15)
Tb2 O4 2.184(7)
Tb2 O5 2.320(6)
Tb2 O2 2.332(7)
Tb2 O11 2.399(9)
Tb2 O12 2.428(8)
Tb2 N2 2.432(9)
Tb2 O13 2.467(8)
Tb2 O3 2.518(7)
Tb2 N4 2.864(9)
O2 C14 1.381(11)
N2 C30 1.308(13)
N2 C31 1.519(12)
C2 C3 1.461(15)
C2 C11 1.471(14)
N3 O10 1.228(12)
N3 O9 1.252(13)
N3 O8 1.283(12)
O3 C15 1.401(12)
O3 C19 1.443(12)
C3 C4 1.413(16)
C3 C8 1.433(16)
N4 O12 1.226(11)
N4 O14 1.248(12)
N4 O13 1.252(12)
O4 C20 1.289(12)
C4 C5 1.369(16)
C4 H4 0.9300
O5 C33 1.354(12)
C5 C6 1.440(19)
C5 H5 0.9300
O6 C38 1.393(16)
O6 C34 1.400(14)
C6 C7 1.34(2)
C6 H6 0.9300
C7 C8 1.371(16)
C7 H7 0.9300
O7 C41 1.23(3)
O7 H7A 0.8474
C8 C9 1.386(17)
C9 C10 1.369(17)
C9 H9 0.9300
C10 H10 0.9300
C11 H11 0.9300
O11 C39 1.413(18)
O11 H11A 0.8487
C12 C13 1.494(13)
C12 H12A 0.9700
C12 H12B 0.9700
C13 C18 1.379(14)
C13 C14 1.390(14)
C14 C15 1.399(12)
C15 C16 1.383(14)
C16 C17 1.361(17)
C16 H16 0.9300
C17 C18 1.367(16)
C17 H17 0.9300
C18 H18 0.9300
C19 H19A 0.9600
C19 H19B 0.9600
C19 H19C 0.9600
C20 C21 1.399(14)
C20 C29 1.456(14)
C21 C22 1.422(15)
C21 C30 1.450(13)
C22 C27 1.401(13)
C22 C23 1.416(16)
C23 C24 1.370(17)
C23 H23 0.9300
C24 C25 1.378(17)
C24 H24 0.9300
C25 C26 1.335(18)
C25 H25 0.9300
C26 C27 1.410(16)
C26 H26 0.9300
C27 C28 1.371(17)
C28 C29 1.359(16)
C28 H28 0.9300
C29 H29 0.9300
C30 H30 0.9300
C31 C32 1.517(17)
C31 H31A 0.9700
C31 H31B 0.9700
C32 C37 1.391(16)
C32 C33 1.406(16)
C33 C34 1.410(16)
C34 C35 1.347(17)
C35 C36 1.39(2)
C35 H35 0.9300
C36 C37 1.39(2)
C36 H36 0.9300
C37 H37 0.9300
C38 H38A 0.9600
C38 H38B 0.9600
C38 H38C 0.9600
C39 C40 1.37(3)
C39 H39A 0.9700
C39 H39B 0.9700
C40 H40A 0.9600
C40 H40B 0.9600
C40 H40C 0.9600
N5 C43 1.3900
N5 C47 1.3900
C43 C44 1.3900
C43 H43 0.9300
C44 C45 1.3900
C44 H44A 0.9300
C45 C46 1.3900
C45 H45 0.9300
C46 C47 1.3900
C46 H46 0.9300
C47 H47 0.9300
C42 C41 1.65(2)
C42 H42A 0.9600
C42 H42B 0.9600
C42 H42C 0.9600
C41 H41A 0.9700
C41 H41B 0.9700

loop_
_geom_hbond_atom_site_label_D
_geom_hbond_atom_site_label_H
_geom_hbond_atom_site_label_A
_geom_hbond_distance_DH
_geom_hbond_distance_HA
_geom_hbond_distance_DA
_geom_hbond_angle_DHA
O7 H7A O6 0.85 2.39 2.858(16) 115.5
O11 H11A O7 0.85 2.11 2.938(18) 163.4

loop_
_geom_torsion_atom_site_label_1
_geom_torsion_atom_site_label_2
_geom_torsion_atom_site_label_3
_geom_torsion_atom_site_label_4
_geom_torsion
O1 Tb1 N1 C11 5.4(8)
O2 Tb1 N1 C11 -155.5(8)
O5 Tb1 N1 C11 -180.0(7)
O7 Tb1 N1 C11 -80.1(8)
O8 Tb1 N1 C11 114.5(8)
O9 Tb1 N1 C11 75.8(8)
O6 Tb1 N1 C11 -21.7(11)
N3 Tb1 N1 C11 95.5(8)
Tb2 Tb1 N1 C11 -159.5(7)
O1 Tb1 N1 C12 -168.1(6)
O2 Tb1 N1 C12 31.0(6)
O5 Tb1 N1 C12 6.5(8)
O7 Tb1 N1 C12 106.4(6)
O8 Tb1 N1 C12 -59.0(6)
O9 Tb1 N1 C12 -97.6(6)
O6 Tb1 N1 C12 164.8(5)
N3 Tb1 N1 C12 -78.0(6)
Tb2 Tb1 N1 C12 27.0(6)
C2 C1 O1 Tb1 23.5(18)
C10 C1 O1 Tb1 -159.0(9)
O2 Tb1 O1 C1 12.6(15)
O5 Tb1 O1 C1 163.9(10)
O7 Tb1 O1 C1 74.7(13)
N1 Tb1 O1 C1 -21.4(12)
O8 Tb1 O1 C1 -93.4(12)
O9 Tb1 O1 C1 -139.5(12)
O6 Tb1 O1 C1 145.4(12)
N3 Tb1 O1 C1 -116.9(12)
Tb2 Tb1 O1 C1 91.9(15)
O1 Tb1 Tb2 O4 -1.2(10)
O2 Tb1 Tb2 O4 100.3(6)
O5 Tb1 Tb2 O4 -94.2(6)
O7 Tb1 Tb2 O4 16.4(7)
N1 Tb1 Tb2 O4 107.1(6)
O8 Tb1 Tb2 O4 -175.9(6)
O9 Tb1 Tb2 O4 -126.4(6)
O6 Tb1 Tb2 O4 -53.5(6)
N3 Tb1 Tb2 O4 -151.7(6)
O1 Tb1 Tb2 O5 93.0(8)
O2 Tb1 Tb2 O5 -165.6(4)
O7 Tb1 Tb2 O5 110.6(5)
N1 Tb1 Tb2 O5 -158.7(3)
O8 Tb1 Tb2 O5 -81.8(3)
O9 Tb1 Tb2 O5 -32.2(4)
O6 Tb1 Tb2 O5 40.6(3)
N3 Tb1 Tb2 O5 -57.5(3)
O1 Tb1 Tb2 O2 -101.4(9)
O5 Tb1 Tb2 O2 165.6(4)
O7 Tb1 Tb2 O2 -83.8(5)
N1 Tb1 Tb2 O2 6.9(3)
O8 Tb1 Tb2 O2 83.8(3)
O9 Tb1 Tb2 O2 133.3(4)
O6 Tb1 Tb2 O2 -153.8(3)
N3 Tb1 Tb2 O2 108.0(4)
O1 Tb1 Tb2 O11 7.1(8)
O2 Tb1 Tb2 O11 108.5(4)
O5 Tb1 Tb2 O11 -85.9(4)
O7 Tb1 Tb2 O11 24.6(5)
N1 Tb1 Tb2 O11 115.4(3)
O8 Tb1 Tb2 O11 -167.7(3)
O9 Tb1 Tb2 O11 -118.2(3)
O6 Tb1 Tb2 O11 -45.3(3)
N3 Tb1 Tb2 O11 -143.5(3)
O1 Tb1 Tb2 O12 -139.2(8)
O2 Tb1 Tb2 O12 -37.8(4)
O5 Tb1 Tb2 O12 127.8(3)
O7 Tb1 Tb2 O12 -121.6(4)
N1 Tb1 Tb2 O12 -30.9(3)
O8 Tb1 Tb2 O12 46.0(3)
O9 Tb1 Tb2 O12 95.6(3)
O6 Tb1 Tb2 O12 168.4(3)
N3 Tb1 Tb2 O12 70.3(3)
O1 Tb1 Tb2 N2 99.7(8)
O2 Tb1 Tb2 N2 -158.9(4)
O5 Tb1 Tb2 N2 6.7(4)
O7 Tb1 Tb2 N2 117.2(5)
N1 Tb1 Tb2 N2 -152.1(3)
O8 Tb1 Tb2 N2 -75.1(3)
O9 Tb1 Tb2 N2 -25.6(3)
O6 Tb1 Tb2 N2 47.3(3)
N3 Tb1 Tb2 N2 -50.9(3)
O1 Tb1 Tb2 O13 173.0(8)
O2 Tb1 Tb2 O13 -85.6(3)
O5 Tb1 Tb2 O13 80.0(3)
O7 Tb1 Tb2 O13 -169.4(4)
N1 Tb1 Tb2 O13 -78.7(3)
O8 Tb1 Tb2 O13 -1.8(3)
O9 Tb1 Tb2 O13 47.7(3)
O6 Tb1 Tb2 O13 120.6(3)
N3 Tb1 Tb2 O13 22.4(3)
O1 Tb1 Tb2 O3 -65.3(8)
O2 Tb1 Tb2 O3 36.1(3)
O5 Tb1 Tb2 O3 -158.3(3)
O7 Tb1 Tb2 O3 -47.8(4)
N1 Tb1 Tb2 O3 43.0(3)
O8 Tb1 Tb2 O3 119.9(3)
O9 Tb1 Tb2 O3 169.4(3)
O6 Tb1 Tb2 O3 -117.7(3)
N3 Tb1 Tb2 O3 144.1(3)
O1 Tb1 Tb2 N4 -164.3(8)
O2 Tb1 Tb2 N4 -62.9(3)
O5 Tb1 Tb2 N4 102.7(3)
O7 Tb1 Tb2 N4 -146.8(4)
N1 Tb1 Tb2 N4 -56.0(3)
O8 Tb1 Tb2 N4 20.9(3)
O9 Tb1 Tb2 N4 70.4(3)
O6 Tb1 Tb2 N4 143.3(3)
N3 Tb1 Tb2 N4 45.1(3)
O1 Tb1 O2 C14 -9.0(10)
O5 Tb1 O2 C14 -170.9(8)
O7 Tb1 O2 C14 -73.9(8)
N1 Tb1 O2 C14 24.3(7)
O8 Tb1 O2 C14 102.1(8)
O9 Tb1 O2 C14 134.0(7)
O6 Tb1 O2 C14 -131.0(7)
N3 Tb1 O2 C14 116.0(7)
Tb2 Tb1 O2 C14 -162.2(9)
O1 Tb1 O2 Tb2 153.2(4)
O5 Tb1 O2 Tb2 -8.8(2)
O7 Tb1 O2 Tb2 88.2(5)
N1 Tb1 O2 Tb2 -173.5(3)
O8 Tb1 O2 Tb2 -95.7(3)
O9 Tb1 O2 Tb2 -63.8(4)
O6 Tb1 O2 Tb2 31.1(4)
N3 Tb1 O2 Tb2 -81.9(3)
O4 Tb2 O2 C14 21.6(9)
O5 Tb2 O2 C14 173.0(7)
O11 Tb2 O2 C14 96.9(7)
O12 Tb2 O2 C14 -51.5(7)
N2 Tb2 O2 C14 -161.1(6)
O13 Tb2 O2 C14 -102.2(7)
O3 Tb2 O2 C14 24.1(6)
N4 Tb2 O2 C14 -76.4(7)
Tb1 Tb2 O2 C14 164.1(8)
O4 Tb2 O2 Tb1 -142.5(4)
O5 Tb2 O2 Tb1 8.9(2)
O11 Tb2 O2 Tb1 -67.2(3)
O12 Tb2 O2 Tb1 144.4(3)
N2 Tb2 O2 Tb1 34.8(6)
O13 Tb2 O2 Tb1 93.7(3)
O3 Tb2 O2 Tb1 -140.0(4)
N4 Tb2 O2 Tb1 119.5(3)
O4 Tb2 N2 C30 -3.2(10)
O5 Tb2 N2 C30 -156.7(10)
O2 Tb2 N2 C30 178.5(8)
O11 Tb2 N2 C30 -82.1(10)
O12 Tb2 N2 C30 77.1(10)
O13 Tb2 N2 C30 116.1(10)
O3 Tb2 N2 C30 -10.7(13)
N4 Tb2 N2 C30 95.2(10)
Tb1 Tb2 N2 C30 -160.7(9)
O4 Tb2 N2 C31 179.2(8)
O5 Tb2 N2 C31 25.6(7)
O2 Tb2 N2 C31 0.9(10)
O11 Tb2 N2 C31 100.3(7)
O12 Tb2 N2 C31 -100.5(7)
O13 Tb2 N2 C31 -61.6(7)
O3 Tb2 N2 C31 171.7(6)
N4 Tb2 N2 C31 -82.4(7)
Tb1 Tb2 N2 C31 21.7(8)
O1 C1 C2 C3 174.9(9)
C10 C1 C2 C3 -2.6(14)
O1 C1 C2 C11 -1.8(15)
C10 C1 C2 C11 -179.3(9)
O1 Tb1 N3 O10 123(27)
O2 Tb1 N3 O10 -29(27)
O5 Tb1 N3 O10 -94(27)
O7 Tb1 N3 O10 -153(26)
N1 Tb1 N3 O10 49(27)
O8 Tb1 N3 O10 3(27)
O9 Tb1 N3 O10 -176(100)
O6 Tb1 N3 O10 -157(27)
Tb2 Tb1 N3 O10 -65(27)
O1 Tb1 N3 O9 -61.1(7)
O2 Tb1 N3 O9 146.8(6)
O5 Tb1 N3 O9 82.3(7)
O7 Tb1 N3 O9 23(2)
N1 Tb1 N3 O9 -134.4(7)
O8 Tb1 N3 O9 179.5(11)
O6 Tb1 N3 O9 19.4(7)
Tb2 Tb1 N3 O9 111.5(6)
O1 Tb1 N3 O8 119.4(7)
O2 Tb1 N3 O8 -32.7(7)
O5 Tb1 N3 O8 -97.3(7)
O7 Tb1 N3 O8 -156.4(17)
N1 Tb1 N3 O8 46.1(7)
O9 Tb1 N3 O8 -179.5(11)
O6 Tb1 N3 O8 -160.2(7)
Tb2 Tb1 N3 O8 -68.1(7)
O4 Tb2 O3 C15 158.6(7)
O5 Tb2 O3 C15 -56.8(7)
O2 Tb2 O3 C15 -19.9(6)
O11 Tb2 O3 C15 -116.2(7)
O12 Tb2 O3 C15 68.2(6)
N2 Tb2 O3 C15 165.9(6)
O13 Tb2 O3 C15 51.0(7)
N4 Tb2 O3 C15 62.1(7)
Tb1 Tb2 O3 C15 -41.4(6)
O4 Tb2 O3 C19 -18.5(9)
O5 Tb2 O3 C19 126.2(9)
O2 Tb2 O3 C19 163.1(10)
O11 Tb2 O3 C19 66.8(9)
O12 Tb2 O3 C19 -108.8(9)
N2 Tb2 O3 C19 -11.1(12)
O13 Tb2 O3 C19 -126.0(9)
N4 Tb2 O3 C19 -115.0(9)
Tb1 Tb2 O3 C19 141.5(9)
C1 C2 C3 C4 -178.3(10)
C11 C2 C3 C4 -1.5(14)
C1 C2 C3 C8 -0.3(14)
C11 C2 C3 C8 176.5(9)
O4 Tb2 N4 O12 -64.1(7)
O5 Tb2 N4 O12 146.1(6)
O2 Tb2 N4 O12 79.1(6)
O11 Tb2 N4 O12 26(2)
N2 Tb2 N4 O12 -135.9(7)
O13 Tb2 N4 O12 172.1(11)
O3 Tb2 N4 O12 14.0(7)
Tb1 Tb2 N4 O12 109.7(6)
O4 Tb2 N4 O14 42(13)
O5 Tb2 N4 O14 -108(13)
O2 Tb2 N4 O14 -175(13)
O11 Tb2 N4 O14 131(13)
O12 Tb2 N4 O14 106(13)
N2 Tb2 N4 O14 -30(13)
O13 Tb2 N4 O14 -82(13)
O3 Tb2 N4 O14 120(13)
Tb1 Tb2 N4 O14 -145(13)
O4 Tb2 N4 O13 123.9(7)
O5 Tb2 N4 O13 -25.9(7)
O2 Tb2 N4 O13 -92.9(7)
O11 Tb2 N4 O13 -146.3(19)
O12 Tb2 N4 O13 -172.1(11)
N2 Tb2 N4 O13 52.0(7)
O3 Tb2 N4 O13 -158.0(7)
Tb1 Tb2 N4 O13 -62.3(7)
O5 Tb2 O4 C20 41.3(15)
O2 Tb2 O4 C20 176.3(12)
O11 Tb2 O4 C20 98.8(14)
O12 Tb2 O4 C20 -112.2(14)
N2 Tb2 O4 C20 -2.1(13)
O13 Tb2 O4 C20 -66.9(14)
O3 Tb2 O4 C20 173.9(14)
N4 Tb2 O4 C20 -89.7(14)
Tb1 Tb2 O4 C20 106.8(13)
C8 C3 C4 C5 1.4(15)
C2 C3 C4 C5 179.3(10)
O4 Tb2 O5 C33 -9.2(9)
O2 Tb2 O5 C33 -162.3(8)
O11 Tb2 O5 C33 -68.3(8)
O12 Tb2 O5 C33 136.6(8)
N2 Tb2 O5 C33 32.6(8)
O13 Tb2 O5 C33 108.2(8)
O3 Tb2 O5 C33 -126.4(8)
N4 Tb2 O5 C33 119.2(8)
Tb1 Tb2 O5 C33 -153.6(9)
O4 Tb2 O5 Tb1 144.4(4)
O2 Tb2 O5 Tb1 -8.7(2)
O11 Tb2 O5 Tb1 85.3(3)
O12 Tb2 O5 Tb1 -69.9(4)
N2 Tb2 O5 Tb1 -173.8(3)
O13 Tb2 O5 Tb1 -98.3(3)
O3 Tb2 O5 Tb1 27.1(4)
N4 Tb2 O5 Tb1 -87.2(3)
O1 Tb1 O5 C33 1.0(8)
O2 Tb1 O5 C33 163.9(7)
O7 Tb1 O5 C33 88.6(7)
N1 Tb1 O5 C33 -170.4(6)
O8 Tb1 O5 C33 -107.5(7)
O9 Tb1 O5 C33 -55.6(7)
O6 Tb1 O5 C33 21.2(6)
N3 Tb1 O5 C33 -81.4(7)
Tb2 Tb1 O5 C33 155.1(8)
O1 Tb1 O5 Tb2 -154.1(4)
O2 Tb1 O5 Tb2 8.8(2)
O7 Tb1 O5 Tb2 -66.5(4)
N1 Tb1 O5 Tb2 34.5(5)
O8 Tb1 O5 Tb2 97.4(3)
O9 Tb1 O5 Tb2 149.3(3)
O6 Tb1 O5 Tb2 -133.9(3)
N3 Tb1 O5 Tb2 123.5(3)
C3 C4 C5 C6 -3.4(17)
O1 Tb1 O6 C38 -20.3(9)
O2 Tb1 O6 C38 130.2(9)
O5 Tb1 O6 C38 171.8(10)
O7 Tb1 O6 C38 70.1(9)
N1 Tb1 O6 C38 5.9(12)
O8 Tb1 O6 C38 -121.0(9)
O9 Tb1 O6 C38 -102.1(9)
N3 Tb1 O6 C38 -110.7(9)
Tb2 Tb1 O6 C38 147.5(9)
O1 Tb1 O6 C34 148.7(7)
O2 Tb1 O6 C34 -60.7(7)
O5 Tb1 O6 C34 -19.1(7)
O7 Tb1 O6 C34 -120.9(8)
N1 Tb1 O6 C34 175.0(6)
O8 Tb1 O6 C34 48.1(8)
O9 Tb1 O6 C34 66.9(7)
N3 Tb1 O6 C34 58.3(7)
Tb2 Tb1 O6 C34 -43.5(7)
C4 C5 C6 C7 3.7(17)
C5 C6 C7 C8 -1.9(18)
O1 Tb1 O7 C41 -72.7(14)
O2 Tb1 O7 C41 76.0(14)
O5 Tb1 O7 C41 144.3(14)
N1 Tb1 O7 C41 0.1(14)
O8 Tb1 O7 C41 62(2)
O9 Tb1 O7 C41 -140.9(13)
O6 Tb1 O7 C41 -153.5(15)
N3 Tb1 O7 C41 -157.4(17)
Tb2 Tb1 O7 C41 111.8(14)
O10 N3 O8 Tb1 -179.9(10)
O9 N3 O8 Tb1 -0.4(11)
O1 Tb1 O8 N3 -63.9(7)
O2 Tb1 O8 N3 149.4(7)
O5 Tb1 O8 N3 80.0(7)
O7 Tb1 O8 N3 163.2(15)
N1 Tb1 O8 N3 -132.8(7)
O9 Tb1 O8 N3 0.3(6)
O6 Tb1 O8 N3 23.5(8)
Tb2 Tb1 O8 N3 114.6(6)
C6 C7 C8 C9 177.6(11)
C6 C7 C8 C3 -0.1(17)
C4 C3 C8 C7 0.4(15)
C2 C3 C8 C7 -177.7(10)
C4 C3 C8 C9 -177.3(10)
C2 C3 C8 C9 4.5(14)
O10 N3 O9 Tb1 179.8(11)
O8 N3 O9 Tb1 0.4(10)
O1 Tb1 O9 N3 117.1(7)
O2 Tb1 O9 N3 -42.4(8)
O5 Tb1 O9 N3 -93.6(7)
O7 Tb1 O9 N3 -172.4(7)
N1 Tb1 O9 N3 50.6(7)
O8 Tb1 O9 N3 -0.3(6)
O6 Tb1 O9 N3 -160.0(7)
Tb2 Tb1 O9 N3 -75.5(7)
C7 C8 C9 C10 176.1(11)
C3 C8 C9 C10 -6.2(16)
C8 C9 C10 C1 3.3(17)
O1 C1 C10 C9 -176.5(10)
C2 C1 C10 C9 1.2(15)
C12 N1 C11 C2 179.1(9)
Tb1 N1 C11 C2 5.8(14)
C1 C2 C11 N1 -10.8(15)
C3 C2 C11 N1 172.4(9)
O4 Tb2 O11 C39 -6.9(17)
O5 Tb2 O11 C39 139.8(17)
O2 Tb2 O11 C39 -151.1(17)
O12 Tb2 O11 C39 -78.0(18)
N2 Tb2 O11 C39 63.6(17)
O13 Tb2 O11 C39 129.0(17)
O3 Tb2 O11 C39 -85.8(17)
N4 Tb2 O11 C39 -98(3)
Tb1 Tb2 O11 C39 176.2(17)
O14 N4 O12 Tb2 -175.9(9)
O13 N4 O12 Tb2 7.6(10)
O4 Tb2 O12 N4 116.9(7)
O5 Tb2 O12 N4 -42.1(8)
O2 Tb2 O12 N4 -98.1(6)
O11 Tb2 O12 N4 -173.3(6)
N2 Tb2 O12 N4 47.0(7)
O13 Tb2 O12 N4 -4.5(6)
O3 Tb2 O12 N4 -165.5(7)
Tb1 Tb2 O12 N4 -77.5(7)
C11 N1 C12 C13 110.0(9)
Tb1 N1 C12 C13 -75.6(8)
O12 N4 O13 Tb2 -7.4(10)
O14 N4 O13 Tb2 175.9(9)
O4 Tb2 O13 N4 -62.1(7)
O5 Tb2 O13 N4 155.2(7)
O2 Tb2 O13 N4 85.6(7)
O11 Tb2 O13 N4 165.8(9)
O12 Tb2 O13 N4 4.3(6)
N2 Tb2 O13 N4 -125.2(7)
O3 Tb2 O13 N4 25.8(8)
Tb1 Tb2 O13 N4 120.3(6)
N1 C12 C13 C18 -115.5(11)
N1 C12 C13 C14 67.2(12)
Tb1 O2 C14 C13 -42.4(13)
Tb2 O2 C14 C13 156.8(8)
Tb1 O2 C14 C15 133.8(8)
Tb2 O2 C14 C15 -27.0(11)
C18 C13 C14 O2 177.6(10)
C12 C13 C14 O2 -4.9(15)
C18 C13 C14 C15 1.5(16)
C12 C13 C14 C15 179.0(9)
O2 C14 C15 C16 -177.0(9)
C13 C14 C15 C16 -0.8(15)
O2 C14 C15 O3 6.6(13)
C13 C14 C15 O3 -177.2(9)
C19 O3 C15 C16 15.6(15)
Tb2 O3 C15 C16 -161.8(9)
C19 O3 C15 C14 -168.2(10)
Tb2 O3 C15 C14 14.4(10)
C14 C15 C16 C17 0.5(17)
O3 C15 C16 C17 176.5(11)
C15 C16 C17 C18 -1(2)
C16 C17 C18 C13 2(2)
C14 C13 C18 C17 -2.0(18)
C12 C13 C18 C17 -179.4(12)
Tb2 O4 C20 C21 6(2)
Tb2 O4 C20 C29 -169.3(10)
O4 C20 C21 C22 178.0(11)
C29 C20 C21 C22 -6.7(16)
O4 C20 C21 C30 -4.1(17)
C29 C20 C21 C30 171.3(10)
C20 C21 C22 C27 8.0(17)
C30 C21 C22 C27 -169.8(11)
C20 C21 C22 C23 -175.3(11)
C30 C21 C22 C23 6.9(17)
C27 C22 C23 C24 0.6(18)
C21 C22 C23 C24 -176.2(12)
C22 C23 C24 C25 -2(2)
C23 C24 C25 C26 3(2)
C24 C25 C26 C27 -3(2)
C23 C22 C27 C28 178.8(11)
C21 C22 C27 C28 -4.2(17)
C23 C22 C27 C26 -0.8(17)
C21 C22 C27 C26 176.1(11)
C25 C26 C27 C28 -177.5(13)
C25 C26 C27 C22 2.2(19)
C22 C27 C28 C29 0(2)
C26 C27 C28 C29 179.2(13)
C27 C28 C29 C20 2(2)
O4 C20 C29 C28 177.8(12)
C21 C20 C29 C28 2.1(19)
C31 N2 C30 C21 -177.5(11)
Tb2 N2 C30 C21 4.9(18)
C20 C21 C30 N2 -1.0(18)
C22 C21 C30 N2 177.0(11)
C30 N2 C31 C32 110.0(10)
Tb2 N2 C31 C32 -72.0(9)
N2 C31 C32 C37 -113.4(11)
N2 C31 C32 C33 69.0(12)
Tb2 O5 C33 C32 -49.5(12)
Tb1 O5 C33 C32 159.5(7)
Tb2 O5 C33 C34 127.8(8)
Tb1 O5 C33 C34 -23.2(12)
C37 C32 C33 O5 177.2(9)
C31 C32 C33 O5 -5.1(14)
C37 C32 C33 C34 -0.2(15)
C31 C32 C33 C34 177.5(9)
C38 O6 C34 C35 5.4(16)
Tb1 O6 C34 C35 -165.0(10)
C38 O6 C34 C33 -174.6(9)
Tb1 O6 C34 C33 14.9(11)
O5 C33 C34 C35 -175.9(11)
C32 C33 C34 C35 1.6(17)
O5 C33 C34 O6 4.2(13)
C32 C33 C34 O6 -178.4(9)
O6 C34 C35 C36 176.6(12)
C33 C34 C35 C36 -3(2)
C34 C35 C36 C37 4(2)
C33 C32 C37 C36 0.8(18)
C31 C32 C37 C36 -176.9(11)
C35 C36 C37 C32 -3(2)
Tb2 O11 C39 C40 -141.0(17)
C47 N5 C43 C44 0.0
N5 C43 C44 C45 0.0
C43 C44 C45 C46 0.0
C44 C45 C46 C47 0.0
C45 C46 C47 N5 0.0
C43 N5 C47 C46 0.0
Tb1 O7 C41 C42 -144.6(9)
